data_4321438
loop_
_publ_author_name
'Peter Barthazy'
'Michael W\"orle'
'Heinz R\"uegger'
'Antonio Mezzetti'

_publ_section_title
;
 Oxo Complexes of Osmium(IV) Formed via Dioxygen Activation. X-ray
 Structures of [OsX(dcpe)2]PF6 (X = Cl, Br), [OsCl(\h2-O2)(dcpe)2]BPh4,
 and [OsCl(O)(dcpe)2]BPh4 (dcpe = 1,2-Bis(dicyclohexylphosphino)ethane)
;
_journal_name_full 'Inorganic Chemistry'
_journal_page_first 4903
_journal_page_last 4912
_journal_paper_doi 10.1021/ic0002420
_journal_volume 39
_journal_year 2000
_chemical_formula_sum 'C52 H96 Br F6 Os P5'
_chemical_formula_weight 1260.25
_chemical_name_common '[OsBr(dcpe)2]PF6'
_chemical_name_systematic
; 
 ? 
;
_space_group_IT_number 14
_symmetry_cell_setting monoclinic
_symmetry_space_group_name_Hall '-P 2ybc'
_symmetry_space_group_name_H-M 'P 1 21/c 1'
_atom_sites_solution_hydrogens geom
_atom_sites_solution_primary direct
_atom_sites_solution_secondary difmap
_audit_creation_method SHELXL-97
_cell_angle_alpha 90.00
_cell_angle_beta 100.68(3)
_cell_angle_gamma 90.00
_cell_formula_units_Z 4
_cell_length_a 14.546(6)
_cell_length_b 14.682(7)
_cell_length_c 26.171(12)
_cell_measurement_temperature 293(2)
_cell_volume 5492(4)
_computing_structure_refinement 'SHELXL-97 (Sheldrick, 1997)'
_computing_structure_solution 'SHELXS-97 (Sheldrick, 1990)'
_diffrn_ambient_temperature 293(2)
_diffrn_measured_fraction_theta_full 0.996
_diffrn_measured_fraction_theta_max 0.996
_diffrn_measurement_device_type 'Synthex P21'
_diffrn_measurement_method '\w scans'
_diffrn_radiation_monochromator graphite
_diffrn_radiation_source 'fine-focus sealed tube'
_diffrn_radiation_type MoK\a
_diffrn_radiation_wavelength 0.71073
_diffrn_reflns_av_R_equivalents 0.0728
_diffrn_reflns_av_sigmaI/netI 0.0559
_diffrn_reflns_limit_h_max 14
_diffrn_reflns_limit_h_min 0
_diffrn_reflns_limit_k_max 14
_diffrn_reflns_limit_k_min 0
_diffrn_reflns_limit_l_max 24
_diffrn_reflns_limit_l_min -25
_diffrn_reflns_number 5383
_diffrn_reflns_theta_full 20.05
_diffrn_reflns_theta_max 20.05
_diffrn_reflns_theta_min 1.60
_exptl_absorpt_coefficient_mu 3.249
_exptl_absorpt_correction_type none
_exptl_crystal_colour 'dark brown'
_exptl_crystal_density_diffrn 1.524
_exptl_crystal_density_meas ?
_exptl_crystal_density_method 'not measured'
_exptl_crystal_description prism
_exptl_crystal_F_000 2592
_exptl_crystal_size_max 0.70
_exptl_crystal_size_mid 0.60
_exptl_crystal_size_min 0.45
_refine_diff_density_max 3.834
_refine_diff_density_min -1.907
_refine_diff_density_rms 0.171
_refine_ls_extinction_method none
_refine_ls_goodness_of_fit_ref 0.968
_refine_ls_hydrogen_treatment mixed
_refine_ls_matrix_type full
_refine_ls_number_parameters 576
_refine_ls_number_reflns 5117
_refine_ls_number_restraints 0
_refine_ls_restrained_S_all 0.968
_refine_ls_R_factor_all 0.0665
_refine_ls_R_factor_gt 0.0581
_refine_ls_shift/su_max 0.002
_refine_ls_shift/su_mean 0.000
_refine_ls_structure_factor_coef Fsqd
_refine_ls_weighting_details 'calc w=1/[\s^2^(Fo^2^)+(0.1082P)^2^+0.0000P] where P=(Fo^2^+2Fc^2^)/3'
_refine_ls_weighting_scheme calc
_refine_ls_wR_factor_gt 0.1418
_refine_ls_wR_factor_ref 0.1437
_reflns_number_gt 3897
_reflns_number_total 5117
_reflns_threshold_expression >2sigma(I)
_cod_data_source_file ic0002420_2.cif
_cod_data_source_block 3b
_cod_depositor_comments
;
The following automatic conversions were performed:

'_exptl_crystal_density_meas' value 'not measured' was changed to '?'
- the value is perceived as not measured.

Automatic conversion script
Id: cif_fix_values 3008 2015-01-20 13:52:24Z robertas 
;
_cod_database_code 4321438

loop_
_symmetry_equiv_pos_as_xyz
'x, y, z'
'-x, y+1/2, -z+1/2'
'-x, -y, -z'
'x, -y-1/2, z-1/2'

loop_
_atom_site_label
_atom_site_type_symbol
_atom_site_fract_x
_atom_site_fract_y
_atom_site_fract_z
_atom_site_U_iso_or_equiv
_atom_site_adp_type
_atom_site_occupancy
_atom_site_symmetry_multiplicity
_atom_site_calc_flag
_atom_site_refinement_flags
_atom_site_disorder_assembly
_atom_site_disorder_group
Os Os 0.28233(3) 0.22334(3) 0.175871(17) 0.0311(2) Uani 1 1 d . . .
Br Br 0.44888(9) 0.24916(12) 0.21540(6) 0.0712(5) Uani 1 1 d . . .
P1 P 0.1529(2) 0.1432(2) 0.18991(11) 0.0354(8) Uani 1 1 d . . .
P2 P 0.2495(2) 0.3179(2) 0.24529(12) 0.0372(8) Uani 1 1 d . . .
P3 P 0.1999(2) 0.2958(2) 0.10492(12) 0.0384(9) Uani 1 1 d . . .
P4 P 0.3319(2) 0.1313(2) 0.10948(12) 0.0402(9) Uani 1 1 d . . .
C1 C 0.1081(8) 0.1987(8) 0.2442(5) 0.043(3) Uani 1 1 d . . .
H1A H 0.0413 0.1878 0.2399 0.051 Uiso 1 1 calc R . .
H1B H 0.1377 0.1709 0.2767 0.051 Uiso 1 1 calc R . .
C2 C 0.1255(8) 0.2994(8) 0.2473(5) 0.045(3) Uani 1 1 d . . .
H2A H 0.1108 0.3235 0.2793 0.054 Uiso 1 1 calc R . .
H2B H 0.0865 0.3300 0.2183 0.054 Uiso 1 1 calc R . .
C3 C 0.1807(8) 0.0280(9) 0.2169(5) 0.046(3) Uani 1 1 d . . .
H3A H 0.1931 -0.0107 0.1884 0.055 Uiso 1 1 calc R . .
C4 C 0.2692(9) 0.0280(11) 0.2588(6) 0.069(5) Uani 1 1 d . . .
H4A H 0.2589 0.0662 0.2875 0.083 Uiso 1 1 calc R . .
H4B H 0.3201 0.0543 0.2446 0.083 Uiso 1 1 calc R . .
C5 C 0.2979(11) -0.0682(12) 0.2798(7) 0.091(6) Uani 1 1 d . . .
H5A H 0.3139 -0.1055 0.2522 0.109 Uiso 1 1 calc R . .
H5B H 0.3525 -0.0641 0.3074 0.109 Uiso 1 1 calc R . .
C6 C 0.2172(11) -0.1122(11) 0.3009(6) 0.077(5) Uani 1 1 d . . .
H6A H 0.2342 -0.1740 0.3119 0.093 Uiso 1 1 calc R . .
H6B H 0.2060 -0.0784 0.3310 0.093 Uiso 1 1 calc R . .
C7 C 0.1300(11) -0.1137(10) 0.2606(5) 0.068(4) Uani 1 1 d . . .
H7A H 0.0796 -0.1400 0.2754 0.082 Uiso 1 1 calc R . .
H7B H 0.1397 -0.1520 0.2318 0.082 Uiso 1 1 calc R . .
C8 C 0.1016(9) -0.0185(9) 0.2402(5) 0.052(4) Uani 1 1 d . . .
H8A H 0.0874 0.0185 0.2684 0.063 Uiso 1 1 calc R . .
H8B H 0.0456 -0.0226 0.2137 0.063 Uiso 1 1 calc R . .
C9 C 0.0457(8) 0.1258(8) 0.1379(5) 0.040(3) Uani 1 1 d . . .
H9A H 0.0469 0.1756 0.1131 0.048 Uiso 1 1 calc R . .
C10 C 0.0460(8) 0.0393(8) 0.1064(5) 0.045(3) Uani 1 1 d . . .
H10A H 0.1023 0.0372 0.0915 0.055 Uiso 1 1 calc R . .
H10B H 0.0465 -0.0131 0.1291 0.055 Uiso 1 1 calc R . .
C11 C -0.0383(9) 0.0348(10) 0.0637(5) 0.058(4) Uani 1 1 d . . .
H11A H -0.0350 0.0838 0.0392 0.070 Uiso 1 1 calc R . .
H11B H -0.0374 -0.0224 0.0452 0.070 Uiso 1 1 calc R . .
C12 C -0.1271(9) 0.0420(10) 0.0829(6) 0.062(4) Uani 1 1 d . . .
H12A H -0.1335 -0.0097 0.1050 0.074 Uiso 1 1 calc R . .
H12B H -0.1790 0.0408 0.0536 0.074 Uiso 1 1 calc R . .
C13 C -0.1305(9) 0.1284(10) 0.1129(5) 0.063(4) Uani 1 1 d . . .
H13A H -0.1875 0.1299 0.1271 0.075 Uiso 1 1 calc R . .
H13B H -0.1313 0.1801 0.0898 0.075 Uiso 1 1 calc R . .
C14 C -0.0475(8) 0.1359(9) 0.1564(5) 0.055(4) Uani 1 1 d . . .
H14A H -0.0519 0.0891 0.1820 0.066 Uiso 1 1 calc R . .
H14B H -0.0490 0.1946 0.1733 0.066 Uiso 1 1 calc R . .
C15A C 0.3203(13) 0.3004(13) 0.3123(8) 0.032(5) Uiso 0.642(13) 1 d P . .
C15B C 0.289(3) 0.277(3) 0.3140(14) 0.032(5) Uiso 0.358(13) 1 d P . .
C16A C 0.3346(14) 0.2030(14) 0.3300(8) 0.051(5) Uiso 0.642(13) 1 d P . .
C16B C 0.399(3) 0.253(3) 0.3269(15) 0.051(5) Uiso 0.358(13) 1 d P . .
C17A C 0.3955(14) 0.1945(14) 0.3823(8) 0.038(5) Uiso 0.642(13) 1 d P . .
C17B C 0.432(3) 0.211(3) 0.3804(14) 0.038(5) Uiso 0.358(13) 1 d P . .
C18A C 0.3656(16) 0.2512(16) 0.4235(9) 0.053(6) Uiso 0.642(13) 1 d P . .
C18B C 0.400(3) 0.280(3) 0.4232(16) 0.053(6) Uiso 0.358(13) 1 d P . .
C19A C 0.3487(16) 0.3494(16) 0.4082(9) 0.062(6) Uiso 0.642(13) 1 d P . .
C19B C 0.292(3) 0.309(3) 0.4081(16) 0.062(6) Uiso 0.358(13) 1 d P . .
C20A C 0.2857(13) 0.3598(14) 0.3547(8) 0.033(4) Uiso 0.642(13) 1 d P . .
C20B C 0.257(3) 0.338(3) 0.3548(14) 0.033(4) Uiso 0.358(13) 1 d P . .
C21 C 0.2628(8) 0.4417(8) 0.2375(5) 0.044(3) Uani 1 1 d . . .
H21A H 0.2531 0.4512 0.1998 0.052 Uiso 1 1 calc R . .
C22 C 0.1909(10) 0.5037(9) 0.2559(5) 0.062(4) Uani 1 1 d . . .
H22A H 0.1985 0.5009 0.2935 0.074 Uiso 1 1 calc R . .
H22B H 0.1281 0.4833 0.2412 0.074 Uiso 1 1 calc R . .
C23 C 0.2048(12) 0.6025(10) 0.2387(6) 0.074(5) Uani 1 1 d . . .
H23A H 0.1905 0.6057 0.2011 0.089 Uiso 1 1 calc R . .
H23B H 0.1612 0.6419 0.2521 0.089 Uiso 1 1 calc R . .
C24 C 0.3015(14) 0.6362(11) 0.2572(7) 0.094(6) Uani 1 1 d . . .
H24A H 0.3129 0.6410 0.2948 0.113 Uiso 1 1 calc R . .
H24B H 0.3074 0.6967 0.2432 0.113 Uiso 1 1 calc R . .
C25 C 0.3741(12) 0.5750(10) 0.2413(6) 0.083(5) Uani 1 1 d . . .
H25A H 0.4359 0.5968 0.2568 0.099 Uiso 1 1 calc R . .
H25B H 0.3687 0.5771 0.2038 0.099 Uiso 1 1 calc R . .
C26 C 0.3631(10) 0.4771(9) 0.2581(6) 0.064(4) Uani 1 1 d . . .
H26A H 0.3763 0.4737 0.2958 0.077 Uiso 1 1 calc R . .
H26B H 0.4078 0.4388 0.2450 0.077 Uiso 1 1 calc R . .
C27 C 0.1788(8) 0.2157(8) 0.0502(4) 0.042(3) Uani 1 1 d . . .
H27A H 0.1314 0.1719 0.0554 0.050 Uiso 1 1 calc R . .
H27B H 0.1559 0.2485 0.0182 0.050 Uiso 1 1 calc R . .
C28 C 0.2670(8) 0.1666(9) 0.0457(4) 0.048(3) Uani 1 1 d . . .
H28A H 0.3061 0.2062 0.0292 0.058 Uiso 1 1 calc R . .
H28B H 0.2518 0.1133 0.0239 0.058 Uiso 1 1 calc R . .
C29 C 0.2767(8) 0.3787(8) 0.0789(4) 0.041(3) Uani 1 1 d . . .
H29A H 0.3275 0.3409 0.0705 0.049 Uiso 1 1 calc R . .
C30 C 0.3264(9) 0.4488(10) 0.1157(5) 0.063(4) Uani 1 1 d . . .
H30A H 0.3540 0.4194 0.1481 0.075 Uiso 1 1 calc R . .
H30B H 0.2814 0.4932 0.1232 0.075 Uiso 1 1 calc R . .
C31 C 0.4032(10) 0.4978(11) 0.0935(6) 0.075(5) Uani 1 1 d . . .
H31A H 0.4318 0.5439 0.1179 0.091 Uiso 1 1 calc R . .
H31B H 0.4512 0.4544 0.0888 0.091 Uiso 1 1 calc R . .
C32 C 0.3636(12) 0.5423(11) 0.0416(6) 0.086(5) Uani 1 1 d . . .
H32A H 0.3197 0.5897 0.0467 0.103 Uiso 1 1 calc R . .
H32B H 0.4138 0.5702 0.0274 0.103 Uiso 1 1 calc R . .
C33 C 0.3149(10) 0.4726(11) 0.0042(5) 0.075(5) Uani 1 1 d . . .
H33A H 0.3599 0.4277 -0.0027 0.090 Uiso 1 1 calc R . .
H33B H 0.2886 0.5021 -0.0284 0.090 Uiso 1 1 calc R . .
C34 C 0.2343(9) 0.4235(9) 0.0266(5) 0.053(4) Uani 1 1 d . . .
H34A H 0.1870 0.4674 0.0316 0.064 Uiso 1 1 calc R . .
H34B H 0.2050 0.3775 0.0022 0.064 Uiso 1 1 calc R . .
C35 C 0.0831(8) 0.3495(8) 0.1037(4) 0.036(3) Uani 1 1 d . . .
H35A H 0.0546 0.3151 0.1287 0.043 Uiso 1 1 calc R . .
C36 C 0.0150(8) 0.3420(10) 0.0523(5) 0.056(4) Uani 1 1 d . . .
H36A H 0.0103 0.2789 0.0410 0.067 Uiso 1 1 calc R . .
H36B H 0.0378 0.3775 0.0260 0.067 Uiso 1 1 calc R . .
C37 C -0.0823(9) 0.3769(10) 0.0584(6) 0.064(4) Uani 1 1 d . . .
H37A H -0.1241 0.3746 0.0249 0.077 Uiso 1 1 calc R . .
H37B H -0.1074 0.3372 0.0821 0.077 Uiso 1 1 calc R . .
C38 C -0.0784(10) 0.4709(10) 0.0784(6) 0.068(4) Uani 1 1 d . . .
H38A H -0.1400 0.4891 0.0837 0.081 Uiso 1 1 calc R . .
H38B H -0.0599 0.5118 0.0530 0.081 Uiso 1 1 calc R . .
C39 C -0.0088(9) 0.4785(9) 0.1296(5) 0.059(4) Uani 1 1 d . . .
H39A H -0.0060 0.5411 0.1416 0.071 Uiso 1 1 calc R . .
H39B H -0.0297 0.4410 0.1557 0.071 Uiso 1 1 calc R . .
C40 C 0.0873(9) 0.4480(8) 0.1226(5) 0.046(3) Uani 1 1 d . . .
H40A H 0.1307 0.4528 0.1555 0.055 Uiso 1 1 calc R . .
H40B H 0.1094 0.4870 0.0976 0.055 Uiso 1 1 calc R . .
C41 C 0.4563(8) 0.1431(9) 0.1017(5) 0.045(3) Uani 1 1 d . . .
H41A H 0.4949 0.1259 0.1351 0.054 Uiso 1 1 calc R . .
C42 C 0.4827(9) 0.2408(9) 0.0908(6) 0.057(4) Uani 1 1 d . . .
H42A H 0.4483 0.2593 0.0570 0.068 Uiso 1 1 calc R . .
H42B H 0.4646 0.2809 0.1167 0.068 Uiso 1 1 calc R . .
C43 C 0.5864(10) 0.2512(11) 0.0916(6) 0.069(4) Uani 1 1 d . . .
H43A H 0.6207 0.2383 0.1262 0.083 Uiso 1 1 calc R . .
H43B H 0.5997 0.3135 0.0830 0.083 Uiso 1 1 calc R . .
C44 C 0.6188(10) 0.1872(14) 0.0530(6) 0.080(5) Uani 1 1 d . . .
H44A H 0.5908 0.2053 0.0179 0.096 Uiso 1 1 calc R . .
H44B H 0.6862 0.1914 0.0565 0.096 Uiso 1 1 calc R . .
C45 C 0.5922(9) 0.0917(12) 0.0620(6) 0.070(5) Uani 1 1 d . . .
H45A H 0.6257 0.0715 0.0957 0.084 Uiso 1 1 calc R . .
H45B H 0.6104 0.0528 0.0357 0.084 Uiso 1 1 calc R . .
C46 C 0.4862(9) 0.0821(11) 0.0604(5) 0.061(4) Uani 1 1 d . . .
H46A H 0.4523 0.0994 0.0262 0.073 Uiso 1 1 calc R . .
H46B H 0.4712 0.0192 0.0666 0.073 Uiso 1 1 calc R . .
C47 C 0.3127(8) 0.0075(8) 0.1132(4) 0.044(3) Uani 1 1 d . . .
H47A H 0.2576 0.0023 0.1296 0.053 Uiso 1 1 calc R . .
C48 C 0.3887(10) -0.0415(10) 0.1501(5) 0.067(4) Uani 1 1 d . . .
H48A H 0.3976 -0.0121 0.1839 0.080 Uiso 1 1 calc R . .
H48B H 0.4470 -0.0372 0.1373 0.080 Uiso 1 1 calc R . .
C49 C 0.3647(13) -0.1419(11) 0.1561(7) 0.090(5) Uani 1 1 d . . .
H49A H 0.3099 -0.1466 0.1722 0.109 Uiso 1 1 calc R . .
H49B H 0.4163 -0.1720 0.1786 0.109 Uiso 1 1 calc R . .
C50 C 0.3454(14) -0.1893(11) 0.1029(8) 0.097(6) Uani 1 1 d . . .
H50A H 0.4007 -0.1859 0.0872 0.117 Uiso 1 1 calc R . .
H50B H 0.3312 -0.2530 0.1073 0.117 Uiso 1 1 calc R . .
C51 C 0.2646(11) -0.1444(10) 0.0679(6) 0.076(5) Uani 1 1 d . . .
H51A H 0.2087 -0.1507 0.0828 0.092 Uiso 1 1 calc R . .
H51B H 0.2535 -0.1746 0.0343 0.092 Uiso 1 1 calc R . .
C52 C 0.2841(10) -0.0438(10) 0.0605(5) 0.062(4) Uani 1 1 d . . .
H52A H 0.2286 -0.0155 0.0406 0.075 Uiso 1 1 calc R . .
H52B H 0.3340 -0.0381 0.0407 0.075 Uiso 1 1 calc R . .
P5 P -0.0014(4) 0.2549(3) 0.39153(17) 0.0726(13) Uani 1 1 d . . .
F1 F -0.0004(12) 0.2027(8) 0.3402(5) 0.172(7) Uani 1 1 d . . .
F2 F -0.0950(9) 0.3047(10) 0.3646(5) 0.158(5) Uani 1 1 d . . .
F3 F -0.0655(10) 0.1760(8) 0.4071(5) 0.155(5) Uani 1 1 d . . .
F4 F -0.0151(10) 0.3078(8) 0.4417(5) 0.143(5) Uani 1 1 d . . .
F5 F 0.0491(9) 0.3337(7) 0.3702(6) 0.160(6) Uani 1 1 d . . .
F6 F 0.0805(12) 0.2010(11) 0.4177(7) 0.227(9) Uani 1 1 d . . .

loop_
_atom_site_aniso_label
_atom_site_aniso_U_11
_atom_site_aniso_U_22
_atom_site_aniso_U_33
_atom_site_aniso_U_23
_atom_site_aniso_U_13
_atom_site_aniso_U_12
Os 0.0393(3) 0.0349(4) 0.0196(3) -0.0007(2) 0.0066(2) 0.0032(2)
Br 0.0416(8) 0.1038(13) 0.0646(11) -0.0341(9) 0.0004(7) 0.0108(8)
P1 0.049(2) 0.038(2) 0.0213(17) -0.0010(15) 0.0098(15) 0.0018(16)
P2 0.046(2) 0.040(2) 0.0263(18) -0.0053(16) 0.0082(15) 0.0030(16)
P3 0.051(2) 0.038(2) 0.0273(19) -0.0009(15) 0.0100(16) 0.0005(17)
P4 0.049(2) 0.050(2) 0.0225(18) -0.0030(16) 0.0092(16) 0.0045(17)
C1 0.046(8) 0.044(9) 0.041(8) -0.010(6) 0.017(6) 0.005(6)
C2 0.049(8) 0.047(9) 0.040(8) -0.016(6) 0.011(6) 0.011(6)
C3 0.059(9) 0.048(9) 0.031(8) 0.004(6) 0.007(7) 0.011(7)
C4 0.051(9) 0.091(13) 0.065(10) 0.033(9) 0.007(8) 0.005(8)
C5 0.088(12) 0.109(15) 0.073(12) 0.031(11) 0.007(10) 0.026(11)
C6 0.104(13) 0.067(11) 0.065(11) 0.025(9) 0.027(11) 0.010(10)
C7 0.103(12) 0.055(10) 0.050(10) 0.003(8) 0.026(9) 0.004(9)
C8 0.064(9) 0.051(9) 0.044(8) 0.003(7) 0.014(7) -0.003(7)
C9 0.043(8) 0.036(8) 0.041(8) 0.001(6) 0.010(6) 0.002(6)
C10 0.051(8) 0.041(8) 0.047(8) -0.005(7) 0.013(7) -0.003(6)
C11 0.071(10) 0.065(10) 0.031(8) 0.005(7) -0.009(8) -0.016(8)
C12 0.053(10) 0.074(12) 0.054(10) 0.007(9) -0.003(8) -0.015(8)
C13 0.058(10) 0.070(11) 0.061(10) 0.017(9) 0.013(8) -0.005(8)
C14 0.049(9) 0.053(9) 0.062(10) 0.001(8) 0.008(8) 0.006(7)
C21 0.064(9) 0.037(8) 0.027(7) -0.008(6) 0.002(7) 0.004(7)
C22 0.095(11) 0.047(10) 0.041(9) -0.007(7) 0.011(8) 0.013(8)
C23 0.114(14) 0.048(11) 0.064(11) -0.006(8) 0.024(10) 0.014(10)
C24 0.165(19) 0.045(11) 0.070(12) -0.008(9) 0.019(12) -0.009(13)
C25 0.117(14) 0.052(11) 0.076(12) -0.011(9) 0.010(10) -0.034(11)
C26 0.080(11) 0.058(10) 0.054(9) -0.006(8) 0.013(8) -0.005(8)
C27 0.052(8) 0.050(9) 0.020(7) -0.002(6) -0.002(6) -0.009(7)
C28 0.055(8) 0.057(9) 0.034(8) -0.005(7) 0.013(6) 0.007(7)
C29 0.049(8) 0.040(8) 0.031(8) -0.002(6) 0.001(6) -0.009(6)
C30 0.078(10) 0.059(10) 0.054(10) 0.001(8) 0.022(8) -0.018(8)
C31 0.079(11) 0.083(12) 0.064(11) 0.006(9) 0.013(9) -0.022(9)
C32 0.121(14) 0.065(11) 0.075(12) 0.019(10) 0.026(11) -0.035(11)
C33 0.091(12) 0.091(13) 0.045(10) 0.028(9) 0.017(8) -0.017(10)
C34 0.065(9) 0.048(9) 0.047(9) 0.018(7) 0.013(7) 0.000(7)
C35 0.042(7) 0.040(8) 0.024(7) 0.009(6) 0.001(6) 0.008(6)
C36 0.058(9) 0.062(10) 0.046(9) 0.008(7) 0.005(7) 0.008(8)
C37 0.053(9) 0.064(11) 0.069(11) -0.001(9) -0.005(8) 0.012(8)
C38 0.060(10) 0.067(11) 0.076(11) 0.021(9) 0.011(9) 0.021(8)
C39 0.078(11) 0.044(9) 0.057(10) 0.013(7) 0.013(8) 0.026(8)
C40 0.062(9) 0.039(8) 0.039(8) 0.011(7) 0.015(7) 0.010(7)
C41 0.046(8) 0.053(9) 0.037(8) -0.012(7) 0.011(6) 0.003(7)
C42 0.052(9) 0.069(11) 0.055(9) -0.001(8) 0.020(7) 0.001(7)
C43 0.069(11) 0.087(12) 0.054(10) 0.010(9) 0.017(8) -0.004(9)
C44 0.052(10) 0.138(17) 0.053(10) 0.008(11) 0.017(8) -0.008(10)
C45 0.057(10) 0.109(15) 0.048(9) -0.019(9) 0.022(8) 0.004(9)
C46 0.064(10) 0.091(12) 0.030(8) -0.015(8) 0.015(7) 0.007(8)
C47 0.050(8) 0.052(9) 0.030(8) -0.007(7) 0.008(6) 0.008(7)
C48 0.092(11) 0.062(11) 0.046(9) 0.001(8) 0.009(8) 0.011(9)
C49 0.133(15) 0.054(11) 0.081(13) 0.012(10) 0.011(11) 0.014(10)
C50 0.138(17) 0.040(10) 0.117(17) -0.008(11) 0.032(14) 0.008(11)
C51 0.096(12) 0.055(11) 0.083(12) -0.031(9) 0.030(10) -0.024(10)
C52 0.070(10) 0.081(12) 0.036(9) -0.020(8) 0.010(7) -0.001(9)
P5 0.112(4) 0.054(3) 0.055(3) 0.004(2) 0.024(3) 0.009(3)
F1 0.35(2) 0.080(8) 0.116(10) -0.014(7) 0.120(12) -0.016(10)
F2 0.148(11) 0.207(14) 0.127(10) 0.041(10) 0.039(9) 0.040(10)
F3 0.248(15) 0.079(8) 0.173(12) -0.001(8) 0.127(11) -0.018(9)
F4 0.232(14) 0.090(8) 0.112(9) -0.040(7) 0.049(9) 0.005(9)
F5 0.175(11) 0.064(7) 0.276(17) -0.008(9) 0.135(12) -0.013(7)
F6 0.209(16) 0.186(15) 0.237(19) -0.066(13) -0.087(14) 0.108(13)

loop_
_atom_type_symbol
_atom_type_description
_atom_type_scat_dispersion_real
_atom_type_scat_dispersion_imag
_atom_type_scat_source
C C 0.0033 0.0016 'International Tables Vol C Tables 4.2.6.8 and 6.1.1.4'
H H 0.0000 0.0000 'International Tables Vol C Tables 4.2.6.8 and 6.1.1.4'
F F 0.0171 0.0103 'International Tables Vol C Tables 4.2.6.8 and 6.1.1.4'
P P 0.1023 0.0942 'International Tables Vol C Tables 4.2.6.8 and 6.1.1.4'
Br Br -0.2901 2.4595 'International Tables Vol C Tables 4.2.6.8 and 6.1.1.4'
Os Os -1.2165 7.6030 'International Tables Vol C Tables 4.2.6.8 and 6.1.1.4'

loop_
_geom_angle_atom_site_label_1
_geom_angle_atom_site_label_2
_geom_angle_atom_site_label_3
_geom_angle
_geom_angle_site_symmetry_1
_geom_angle_site_symmetry_3
_geom_angle_publ_flag
P3 Os P1 92.65(12) . . ?
P3 Os P2 101.42(12) . . ?
P1 Os P2 83.79(11) . . ?
P3 Os P4 81.78(11) . . ?
P1 Os P4 100.98(11) . . ?
P2 Os P4 174.20(11) . . ?
P3 Os Br 126.45(10) . . ?
P1 Os Br 140.75(9) . . ?
P2 Os Br 84.95(9) . . ?
P4 Os Br 89.26(9) . . ?
C3 P1 C1 101.1(6) . . ?
C3 P1 C9 104.2(5) . . ?
C1 P1 C9 104.5(5) . . ?
C3 P1 Os 113.6(4) . . ?
C1 P1 Os 108.1(4) . . ?
C9 P1 Os 123.0(4) . . ?
C2 P2 C21 105.9(6) . . ?
C2 P2 C15A 108.9(7) . . ?
C21 P2 C15A 100.8(7) . . ?
C2 P2 C15B 93.0(12) . . ?
C21 P2 C15B 113.6(12) . . ?
C15A P2 C15B 17.7(12) . . ?
C2 P2 Os 105.7(4) . . ?
C21 P2 Os 116.5(4) . . ?
C15A P2 Os 118.4(6) . . ?
C15B P2 Os 118.1(11) . . ?
C27 P3 C29 99.1(5) . . ?
C27 P3 C35 103.7(5) . . ?
C29 P3 C35 108.8(5) . . ?
C27 P3 Os 108.9(4) . . ?
C29 P3 Os 110.0(4) . . ?
C35 P3 Os 123.4(4) . . ?
C28 P4 C47 105.6(6) . . ?
C28 P4 C41 102.8(6) . . ?
C47 P4 C41 104.9(6) . . ?
C28 P4 Os 108.9(4) . . ?
C47 P4 Os 116.5(4) . . ?
C41 P4 Os 116.8(4) . . ?
C2 C1 P1 113.2(8) . . ?
C1 C2 P2 107.6(8) . . ?
C4 C3 C8 107.6(10) . . ?
C4 C3 P1 111.7(9) . . ?
C8 C3 P1 115.2(8) . . ?
C3 C4 C5 113.1(13) . . ?
C6 C5 C4 109.8(13) . . ?
C7 C6 C5 111.1(13) . . ?
C6 C7 C8 111.9(12) . . ?
C7 C8 C3 111.6(11) . . ?
C10 C9 C14 110.2(10) . . ?
C10 C9 P1 114.9(8) . . ?
C14 C9 P1 114.9(8) . . ?
C11 C10 C9 111.0(10) . . ?
C12 C11 C10 113.0(11) . . ?
C11 C12 C13 110.8(12) . . ?
C12 C13 C14 111.1(12) . . ?
C13 C14 C9 112.8(11) . . ?
C15B C15A C16B 109(5) . . ?
C15B C15A C16A 59(5) . . ?
C16B C15A C16A 49.9(18) . . ?
C15B C15A C20A 85(5) . . ?
C16B C15A C20A 117(2) . . ?
C16A C15A C20A 110.8(16) . . ?
C15B C15A C20B 67(5) . . ?
C16B C15A C20B 122(3) . . ?
C16A C15A C20B 99.9(18) . . ?
C20A C15A C20B 18.4(15) . . ?
C15B C15A P2 81(5) . . ?
C16B C15A P2 129(2) . . ?
C16A C15A P2 116.0(14) . . ?
C20A C15A P2 113.1(13) . . ?
C20B C15A P2 107.7(16) . . ?
C15A C15B C16A 99(5) . . ?
C15A C15B C20B 93(5) . . ?
C16A C15B C20B 118(3) . . ?
C15A C15B C16B 51(4) . . ?
C16A C15B C16B 47.4(18) . . ?
C20B C15B C16B 113(3) . . ?
C15A C15B C20A 74(5) . . ?
C16A C15B C20A 119(3) . . ?
C20B C15B C20A 18.8(16) . . ?
C16B C15B C20A 100(2) . . ?
C15A C15B P2 81(5) . . ?
C16A C15B P2 128(3) . . ?
C20B C15B P2 114(2) . . ?
C16B C15B P2 113(2) . . ?
C20A C15B P2 110(2) . . ?
C16B C16A C15B 80(3) . . ?
C16B C16A C17A 77(2) . . ?
C15B C16A C17A 123(2) . . ?
C16B C16A C15A 58(2) . . ?
C15B C16A C15A 22.4(17) . . ?
C17A C16A C15A 112.8(17) . . ?
C16B C16A C17B 58(2) . . ?
C15B C16A C17B 119(2) . . ?
C17A C16A C17B 19.2(14) . . ?
C15A C16A C17B 102.3(18) . . ?
C16A C16B C15A 72(2) . . ?
C16A C16B C17B 79(3) . . ?
C15A C16B C17B 126(3) . . ?
C16A C16B C15B 53(2) . . ?
C15A C16B C15B 19.8(17) . . ?
C17B C16B C15B 114(3) . . ?
C16A C16B C17A 59(2) . . ?
C15A C16B C17A 110(3) . . ?
C17B C16B C17A 20.7(16) . . ?
C15B C16B C17A 96(2) . . ?
C17B C17A C18A 102(5) . . ?
C17B C17A C16A 106(5) . . ?
C18A C17A C16A 114.5(18) . . ?
C17B C17A C18B 79(5) . . ?
C18A C17A C18B 23.6(16) . . ?
C16A C17A C18B 119(2) . . ?
C17B C17A C16B 63(5) . . ?
C18A C17A C16B 113(2) . . ?
C16A C17A C16B 44.0(14) . . ?
C18B C17A C16B 99(2) . . ?
C17A C17B C16B 96(5) . . ?
C17A C17B C18B 80(5) . . ?
C16B C17B C18B 107(3) . . ?
C17A C17B C18A 58(4) . . ?
C16B C17B C18A 110(3) . . ?
C18B C17B C18A 22.4(16) . . ?
C17A C17B C16A 55(4) . . ?
C16B C17B C16A 42.5(17) . . ?
C18B C17B C16A 105(2) . . ?
C18A C17B C16A 92(2) . . ?
C18B C18A C19B 99(6) . . ?
C18B C18A C17A 92(5) . . ?
C19B C18A C17A 117(3) . . ?
C18B C18A C19A 58(5) . . ?
C19B C18A C19A 41.2(19) . . ?
C17A C18A C19A 113.5(19) . . ?
C18B C18A C17B 72(5) . . ?
C19B C18A C17B 122(3) . . ?
C17A C18A C17B 20.0(14) . . ?
C19A C18A C17B 104(2) . . ?
C18A C18B C19A 97(6) . . ?
C18A C18B C19B 57(5) . . ?
C19A C18B C19B 39(2) . . ?
C18A C18B C17B 86(5) . . ?
C19A C18B C17B 120(3) . . ?
C19B C18B C17B 113(3) . . ?
C18A C18B C17A 65(4) . . ?
C19A C18B C17A 117(3) . . ?
C19B C18B C17A 97(3) . . ?
C17B C18B C17A 21.1(15) . . ?
C19B C19A C18B 88(4) . . ?
C19B C19A C18A 62(3) . . ?
C18B C19A C18A 26(2) . . ?
C19B C19A C20A 73(3) . . ?
C18B C19A C20A 125(3) . . ?
C18A C19A C20A 112.3(19) . . ?
C19B C19A C20B 56(3) . . ?
C18B C19A C20B 119(3) . . ?
C18A C19A C20B 101(2) . . ?
C20A C19A C20B 16.7(15) . . ?
C19A C19B C18A 77(3) . . ?
C19A C19B C20B 88(4) . . ?
C18A C19B C20B 126(3) . . ?
C19A C19B C20A 69(3) . . ?
C18A C19B C20A 118(3) . . ?
C20B C19B C20A 19.4(17) . . ?
C19A C19B C18B 53(3) . . ?
C18A C19B C18B 23.9(19) . . ?
C20B C19B C18B 118(3) . . ?
C20A C19B C18B 104(3) . . ?
C20B C20A C19A 106(6) . . ?
C20B C20A C15A 91(6) . . ?
C19A C20A C15A 112.0(17) . . ?
C20B C20A C19B 68(6) . . ?
C19A C20A C19B 38.2(15) . . ?
C15A C20A C19B 113(2) . . ?
C20B C20A C15B 70(6) . . ?
C19A C20A C15B 116(2) . . ?
C15A C20A C15B 20.8(14) . . ?
C19B C20A C15B 103(2) . . ?
C20A C20B C19B 93(6) . . ?
C20A C20B C15B 91(6) . . ?
C19B C20B C15B 114(3) . . ?
C20A C20B C15A 70(5) . . ?
C19B C20B C15A 114(3) . . ?
C15B C20B C15A 20.4(15) . . ?
C20A C20B C19A 57(5) . . ?
C19B C20B C19A 35.5(18) . . ?
C15B C20B C19A 109(3) . . ?
C15A C20B C19A 98(2) . . ?
C22 C21 C26 110.2(10) . . ?
C22 C21 P2 117.4(9) . . ?
C26 C21 P2 113.9(9) . . ?
C21 C22 C23 109.4(11) . . ?
C24 C23 C22 112.7(13) . . ?
C23 C24 C25 112.5(13) . . ?
C24 C25 C26 111.6(14) . . ?
C25 C26 C21 111.1(12) . . ?
C28 C27 P3 110.4(8) . . ?
C27 C28 P4 111.7(8) . . ?
C30 C29 C34 110.1(11) . . ?
C30 C29 P3 117.6(9) . . ?
C34 C29 P3 115.8(8) . . ?
C29 C30 C31 112.1(11) . . ?
C32 C31 C30 111.0(12) . . ?
C33 C32 C31 110.1(13) . . ?
C32 C33 C34 111.3(12) . . ?
C29 C34 C33 108.8(10) . . ?
C36 C35 C40 109.7(10) . . ?
C36 C35 P3 115.3(8) . . ?
C40 C35 P3 114.4(8) . . ?
C35 C36 C37 110.1(11) . . ?
C38 C37 C36 111.9(12) . . ?
C37 C38 C39 110.8(11) . . ?
C40 C39 C38 110.5(11) . . ?
C39 C40 C35 109.8(11) . . ?
C42 C41 C46 107.6(11) . . ?
C42 C41 P4 113.0(8) . . ?
C46 C41 P4 115.5(9) . . ?
C43 C42 C41 112.2(11) . . ?
C42 C43 C44 111.1(12) . . ?
C45 C44 C43 111.0(12) . . ?
C44 C45 C46 111.7(13) . . ?
C41 C46 C45 109.9(11) . . ?
C48 C47 C52 112.3(11) . . ?
C48 C47 P4 113.8(9) . . ?
C52 C47 P4 116.6(9) . . ?
C47 C48 C49 111.8(12) . . ?
C48 C49 C50 110.5(14) . . ?
C51 C50 C49 110.2(14) . . ?
C50 C51 C52 111.0(13) . . ?
C51 C52 C47 112.5(12) . . ?
F6 P5 F5 100.0(11) . . ?
F6 P5 F1 90.1(9) . . ?
F5 P5 F1 88.5(7) . . ?
F6 P5 F4 95.3(9) . . ?
F5 P5 F4 94.3(7) . . ?
F1 P5 F4 173.4(9) . . ?
F6 P5 F3 87.2(10) . . ?
F5 P5 F3 172.0(9) . . ?
F1 P5 F3 87.9(7) . . ?
F4 P5 F3 88.5(7) . . ?
F6 P5 F2 174.5(11) . . ?
F5 P5 F2 85.4(7) . . ?
F1 P5 F2 89.3(8) . . ?
F4 P5 F2 85.0(7) . . ?
F3 P5 F2 87.4(8) . . ?

loop_
_geom_bond_atom_site_label_1
_geom_bond_atom_site_label_2
_geom_bond_distance
_geom_bond_site_symmetry_2
_geom_bond_publ_flag
Os P3 2.279(3) . ?
Os P1 2.307(3) . ?
Os P2 2.404(3) . ?
Os P4 2.415(3) . ?
Os Br 2.4808(18) . ?
P1 C3 1.849(12) . ?
P1 C1 1.857(11) . ?
P1 C9 1.887(11) . ?
P2 C2 1.834(12) . ?
P2 C21 1.843(12) . ?
P2 C15A 1.88(2) . ?
P2 C15B 1.88(4) . ?
P3 C27 1.835(12) . ?
P3 C29 1.865(12) . ?
P3 C35 1.868(11) . ?
P4 C28 1.833(12) . ?
P4 C47 1.844(13) . ?
P4 C41 1.866(12) . ?
C1 C2 1.499(16) . ?
C3 C4 1.529(17) . ?
C3 C8 1.557(16) . ?
C4 C5 1.54(2) . ?
C5 C6 1.53(2) . ?
C6 C7 1.493(19) . ?
C7 C8 1.524(18) . ?
C9 C10 1.515(16) . ?
C9 C14 1.529(16) . ?
C10 C11 1.501(16) . ?
C11 C12 1.474(17) . ?
C12 C13 1.499(19) . ?
C13 C14 1.502(17) . ?
C15A C15B 0.58(4) . ?
C15A C16B 1.33(4) . ?
C15A C16A 1.51(3) . ?
C15A C20A 1.57(3) . ?
C15A C20B 1.66(4) . ?
C15B C16A 1.30(4) . ?
C15B C20B 1.53(5) . ?
C15B C16B 1.62(5) . ?
C15B C20A 1.62(4) . ?
C16A C16B 1.21(4) . ?
C16A C17A 1.49(3) . ?
C16A C17B 1.76(4) . ?
C16B C17B 1.52(5) . ?
C16B C17A 1.70(4) . ?
C17A C17B 0.60(4) . ?
C17A C18A 1.49(3) . ?
C17A C18B 1.64(5) . ?
C17B C18B 1.64(5) . ?
C17B C18A 1.72(4) . ?
C18A C18B 0.66(4) . ?
C18A C19B 1.36(4) . ?
C18A C19A 1.50(3) . ?
C18B C19A 1.28(4) . ?
C18B C19B 1.60(6) . ?
C19A C19B 1.02(4) . ?
C19A C20A 1.53(3) . ?
C19A C20B 1.75(4) . ?
C19B C20B 1.46(5) . ?
C19B C20A 1.57(5) . ?
C20A C20B 0.52(4) . ?
C21 C22 1.530(17) . ?
C21 C26 1.549(17) . ?
C22 C23 1.544(19) . ?
C23 C24 1.48(2) . ?
C24 C25 1.50(2) . ?
C25 C26 1.519(19) . ?
C27 C28 1.494(16) . ?
C29 C30 1.501(17) . ?
C29 C34 1.541(16) . ?
C30 C31 1.531(18) . ?
C31 C32 1.522(19) . ?
C32 C33 1.50(2) . ?
C33 C34 1.578(17) . ?
C35 C36 1.520(16) . ?
C35 C40 1.526(16) . ?
C36 C37 1.540(17) . ?
C37 C38 1.474(19) . ?
C38 C39 1.526(18) . ?
C39 C40 1.510(16) . ?
C41 C42 1.525(17) . ?
C41 C46 1.529(16) . ?
C42 C43 1.513(18) . ?
C43 C44 1.52(2) . ?
C44 C45 1.48(2) . ?
C45 C46 1.541(17) . ?
C47 C48 1.509(17) . ?
C47 C52 1.558(16) . ?
C48 C49 1.53(2) . ?
C49 C50 1.53(2) . ?
C50 C51 1.50(2) . ?
C51 C52 1.523(19) . ?
P5 F6 1.488(14) . ?
P5 F5 1.531(11) . ?
P5 F1 1.549(12) . ?
P5 F4 1.570(11) . ?
P5 F3 1.587(12) . ?
P5 F2 1.591(13) . ?
